data_2007234
loop_
_publ_author_name
'Kl\"ufers, Peter'
'Mayer, Peter'

_publ_section_title
;
 Polyol--Metal Complexes. 26. A Three-Dimensional Triply-Connected
 Alkoxo--Metal Net in a Carbohydrate--Bismuth(III) Complex
;
_journal_issue 5
_journal_name_full 'Acta Crystallographica Section C'
_journal_page_first 583
_journal_page_last 586
_journal_paper_doi 10.1107/S0108270197011050
_journal_volume 54
_journal_year 1998
_chemical_formula_iupac 'Na2 [Bi5/3 (C7 H11 O6)2] (O1 H1), 12H2 O1'
_chemical_formula_moiety 'Na2 [Bi1.6667 (C7 H11 O6)2] (O1 H1), 12H2 O1'
_chemical_formula_sum 'C14 H47 Bi1.6667 Na2 O25'
_chemical_formula_weight 1009.792
_chemical_name_systematic
;
Disodium bis(methyl-\a-D-mannopyranosidato(3-))
5/3-bismutate(III) hydroxide dodecahydrate
;
_space_group_IT_number 198
_symmetry_cell_setting cubic
_symmetry_space_group_name_Hall 'P 2ac 2ab 3'
_symmetry_space_group_name_H-M 'P 21 3'
_cell_angle_alpha 90.00
_cell_angle_beta 90.00
_cell_angle_gamma 90.00
_cell_formula_units_Z 12
_cell_length_a 21.2245(11)
_cell_length_b 21.2245(11)
_cell_length_c 21.2245(11)
_cell_measurement_reflns_used 4816
_cell_measurement_temperature 250(2)
_cell_measurement_theta_max 20
_cell_measurement_theta_min 5
_cell_volume 9561.2(9)
_computing_cell_refinement 'Stoe IPDS software'
_computing_data_collection 'Stoe IPDS software'
_computing_data_reduction 'Stoe IPDS software'
_computing_molecular_graphics 'ORTEPIII (Burnett & Johnson, 1996) and SCHAKAL (Keller, 1995)'
_computing_publication_material 'PLATON (Spek, 1990)'
_computing_structure_refinement 'SHELXL92 (Sheldrick, 1992)'
_computing_structure_solution 'SHELXS-86 (Sheldrick, 1985)'
_diffrn_ambient_temperature 250(2)
_diffrn_measurement_device_type 'Stoe IPDS'
_diffrn_measurement_method '\f scans'
_diffrn_radiation_monochromator graphite
_diffrn_radiation_source 'fine-focus sealed tube'
_diffrn_radiation_type MoKa
_diffrn_radiation_wavelength 0.71073
_diffrn_reflns_av_R_equivalents 0.049
_diffrn_reflns_av_sigmaI/netI 0.0314
_diffrn_reflns_limit_h_max 25
_diffrn_reflns_limit_h_min -25
_diffrn_reflns_limit_k_max 25
_diffrn_reflns_limit_k_min -23
_diffrn_reflns_limit_l_max 25
_diffrn_reflns_limit_l_min -21
_diffrn_reflns_number 44099
_diffrn_reflns_theta_max 25.81
_diffrn_reflns_theta_min 1.92
_exptl_absorpt_coefficient_mu 9.316
_exptl_absorpt_correction_T_max 0.536
_exptl_absorpt_correction_T_min 0.209
_exptl_absorpt_correction_type 'numerical (IPDS software)'
_exptl_absorpt_process_details 'numerical (IPDS software)'
_exptl_crystal_colour colourless
_exptl_crystal_density_diffrn 2.1045(2)
_exptl_crystal_density_method 'not measured'
_exptl_crystal_description brick-shaped
_exptl_crystal_F_000 5880
_exptl_crystal_size_max 0.30
_exptl_crystal_size_mid 0.22
_exptl_crystal_size_min 0.13
_refine_diff_density_max .618
_refine_diff_density_min -.487
_refine_ls_abs_structure_details 'Flack (1983)'
_refine_ls_abs_structure_Flack '-0.033(5), 2786 Friedel pairs'
_refine_ls_extinction_method none
_refine_ls_goodness_of_fit_all 0.983
_refine_ls_goodness_of_fit_obs 1.006
_refine_ls_hydrogen_treatment constr
_refine_ls_matrix_type full
_refine_ls_number_parameters 407
_refine_ls_number_reflns 6096
_refine_ls_number_restraints 4
_refine_ls_restrained_S_all 0.983
_refine_ls_restrained_S_obs 1.005
_refine_ls_R_factor_all 0.026
_refine_ls_R_factor_obs .022
_refine_ls_shift/esd_max -0.003
_refine_ls_shift/esd_mean 0.000
_refine_ls_structure_factor_coef Fsqd
_refine_ls_weighting_details 'w = 1/[\s^2^(Fo^2^)+(0.0248P)^2^] where P = (Fo^2^+2Fc^2^)/3'
_refine_ls_weighting_scheme calc
_refine_ls_wR_factor_all 0.043
_refine_ls_wR_factor_obs .042
_reflns_number_observed 5657
_reflns_number_total 6096
_reflns_observed_criterion I>2\s(I)
_cod_data_source_file jz1224.cif
_cod_data_source_block I
_cod_depositor_comments
;
The following automatic conversions were performed:

'_refine_ls_weighting_scheme' value 'calc w =
1/[\s^2^(Fo^2^)+(0.0248P)^2^] where P = (Fo^2^+2Fc^2^)/3' was changed
to 'calc'. New tag '_refine_ls_weighting_details' was created. The
value of the new tag was set to 'w = 1/[\s^2^(Fo^2^)+(0.0248P)^2^]
where P = (Fo^2^+2Fc^2^)/3'.

Automatic conversion script
Id: cif_fix_values 3143 2015-03-26 13:38:13Z robertas 
;
_cod_database_code 2007234

loop_
_symmetry_equiv_pos_as_xyz
'x, y, z'
'z, x, y'
'y, z, x'
'x+1/2, -y+1/2, -z'
'-z, x+1/2, -y+1/2'
'-y+1/2, -z, x+1/2'
'y+1/2, -z+1/2, -x'
'z+1/2, -x+1/2, -y'
'-z+1/2, -x, y+1/2'
'-x, y+1/2, -z+1/2'
'-y, z+1/2, -x+1/2'
'-x+1/2, -y, z+1/2'

loop_
_atom_site_aniso_label
_atom_site_aniso_U_11
_atom_site_aniso_U_22
_atom_site_aniso_U_33
_atom_site_aniso_U_12
_atom_site_aniso_U_13
_atom_site_aniso_U_23
Bi1 .01316(10) .01682(11) .01562(10) -.00093(8) .00166(8) -.00005(8)
Bi2 .01454(7) .01454(7) .01454(7) .00024(8) -.00024(8) .00024(8)
Bi3 .01290(7) .01290(7) .01290(7) -.00035(7) .00035(7) .00035(7)
Na1 .056(2) .046(2) .0356(14) .0117(14) -.0080(14) .0068(12)
Na2 .047(2) .046(2) .0345(15) -.0020(13) -.0011(12) .0115(12)
O11 .033(2) .029(2) .025(2) .005(2) -.003(2) -.007(2)
O12 .043(3) .025(2) .027(2) .004(2) .002(2) -.008(2)
O21 .017(2) .024(2) .021(2) -.007(2) .004(2) .004(2)
O22 .022(2) .027(2) .017(2) .004(2) -.005(2) .002(2)
O31 .015(2) .020(2) .015(2) -.0001(15) .0007(15) .0000(15)
O32 .013(2) .018(2) .014(2) -.0005(14) .0012(14) .0020(14)
O41 .013(2) .025(2) .020(2) -.008(2) .0027(15) -.003(2)
O42 .014(2) .022(2) .013(2) .003(2) -.0014(15) -.0006(15)
O51 .020(2) .032(2) .012(2) -.001(2) -.001(2) -.002(2)
O52 .027(2) .025(2) .015(2) -.003(2) .000(2) .001(2)
O61 .042(3) .049(3) .023(2) .019(2) -.004(2) .003(2)
O62 .032(2) .041(3) .023(2) -.014(2) .010(2) -.001(2)
C11 .026(3) .025(3) .013(3) .003(2) .004(2) -.002(2)
C12 .028(3) .027(3) .011(3) .000(3) -.007(2) -.005(2)
C21 .019(3) .026(3) .013(3) .000(2) .003(2) -.002(2)
C22 .022(3) .024(3) .015(3) -.004(2) -.001(2) -.005(2)
C31 .015(3) .016(3) .020(3) -.003(2) -.003(2) .001(2)
C32 .018(3) .014(3) .018(3) .003(2) .001(2) .000(2)
C41 .015(3) .019(3) .010(2) -.001(2) .002(2) -.003(2)
C42 .015(2) .015(3) .013(3) .003(2) .000(2) -.003(2)
C51 .026(3) .024(3) .019(3) .000(2) -.005(2) -.006(2)
C52 .018(3) .020(3) .013(3) .003(2) .000(2) -.001(2)
C61 .020(3) .056(4) .021(3) .002(3) -.004(2) -.009(3)
C62 .019(3) .041(4) .028(3) .006(3) .004(3) -.001(3)
C71 .057(5) .045(4) .031(4) -.002(4) -.007(3) -.018(3)
C72 .062(5) .049(5) .051(5) .019(4) .009(4) -.026(4)
O91 .031(2) .031(2) .031(2) .006(2) -.006(2) .006(2)
O92 .030(2) .030(2) .030(2) -.002(2) .002(2) .002(2)
O93 .138(6) .138(6) .138(6) -.024(6) -.024(6) -.024(6)
O94 .097(5) .054(4) .115(6) -.027(4) -.067(4) .035(4)
O95 .074(4) .045(3) .118(6) .009(3) .041(4) .022(4)
O96 .131(7) .061(4) .078(5) .025(4) -.051(4) -.016(3)
O97 .053(3) .052(3) .044(3) -.010(3) -.003(2) .008(2)

loop_
_atom_site_label
_atom_site_fract_x
_atom_site_fract_y
_atom_site_fract_z
_atom_site_U_iso_or_equiv
_atom_site_thermal_displace_type
_atom_site_calc_flag
_atom_site_refinement_flags
_atom_site_occupancy
_atom_site_disorder_group
_atom_site_type_symbol
Bi1 .277708(9) .422579(9) .527744(9) .01520(5) Uani d . 1 . Bi
Bi2 .131815(9) .368185(9) .631815(9) .01454(7) Uani d S 1 . Bi
Bi3 .093569(9) .593569(9) -.093569(9) .01290(7) Uani d S 1 . Bi
Na1 .08647(15) .44965(13) .32479(13) .0457(7) Uani d . 1 . Na
Na2 .00812(13) .54555(13) .21420(12) .0425(7) Uani d . 1 . Na
O11 .1768(2) .2582(2) .3615(2) .0293(9) Uani d . 1 . O
O12 .0763(2) .7420(2) .1623(2) .0315(10) Uani d . 1 . O
O21 .2427(2) .3984(2) .4325(2) .0209(8) Uani d . 1 . O
O22 .1734(2) .6088(2) .1184(2) .0219(9) Uani d . 1 . O
O31 .2182(2) .3401(2) .5451(2) .0167(8) Uani d . 1 . O
O32 .1540(2) .6462(2) -.0024(2) .0149(8) Uani d . 1 . O
O41 .0856(2) .3404(2) .5452(2) .0190(8) Uani d . 1 . O
O42 .0267(2) .6228(2) -.0196(2) .0164(7) Uani d . 1 . O
O51 .1190(2) .3503(2) .3753(2) .0213(8) Uani d . 1 . O
O52 .0351(2) .6404(2) .1532(2) .0224(8) Uani d . 1 . O
O61 .0205(2) .4275(2) .4138(2) .0382(11) Uani d D 1 . O
H861 .020(3) .444(3) .445(2) .029(4) Uiso d D 1 . H
O62 -.0482(2) .5468(2) .1158(2) .0322(11) Uani d D 1 . O
H862 -.036(3) .531(3) .088(2) .029(4) Uiso d D 1 . H
C11 .1803(3) .3238(3) .3714(3) .0213(12) Uani d . 1 . C
H11 .2013(3) .3423(3) .3359(3) .029(4) Uiso calc R 1 . H
C12 .0910(3) .6770(3) .1611(2) .0219(12) Uani d . 1 . C
H12 .1095(3) .6661(3) .2009(2) .029(4) Uiso calc R 1 . H
C21 .2214(3) .3349(3) .4298(2) .0191(11) Uani d . 1 . C
H21 .2572(3) .3073(3) .4281(2) .029(4) Uiso calc R 1 . H
C22 .1408(3) .6661(3) .1092(2) .0203(12) Uani d . 1 . C
H22 .1707(3) .7000(3) .1107(2) .029(4) Uiso calc R 1 . H
C31 .1838(2) .3208(3) .4900(2) .0173(11) Uani d . 1 . C
H31 .1767(2) .2762(3) .4924(2) .029(4) Uiso calc R 1 . H
C32 .1099(2) .6656(2) .0443(2) .0166(11) Uani d . 1 . C
H32 .0966(2) .7078(2) .0346(2) .029(4) Uiso calc R 1 . H
C41 .1196(2) .3542(2) .4891(2) .0147(11) Uani d . 1 . C
H41 .1264(2) .3989(2) .4868(2) .029(4) Uiso calc R 1 . H
C42 .0523(2) .6228(2) .0427(2) .0144(10) Uani d . 1 . C
H42 .0649(2) .5808(2) .0535(2) .029(4) Uiso calc R 1 . H
C51 .0835(3) .3332(3) .4310(3) .0232(12) Uani d . 1 . C
H51 .0791(3) .2882(3) .4322(3) .029(4) Uiso calc R 1 . H
C52 .0054(2) .6465(2) .0916(2) .0169(11) Uani d . 1 . C
H52 -.0039(2) .6901(2) .0837(2) .029(4) Uiso calc R 1 . H
C61 .0184(3) .3624(3) .4242(3) .0324(15) Uani d . 1 . C
H611 -.0030(3) .3427(3) .3896(3) .029(4) Uiso calc R 1 . H
H612 -.0054(3) .3543(3) .4617(3) .029(4) Uiso calc R 1 . H
C62 -.0557(3) .6097(3) .0954(3) .0293(14) Uani d . 1 . C
H621 -.0837(3) .6310(3) .1238(3) .029(4) Uiso calc R 1 . H
H622 -.0751(3) .6095(3) .0546(3) .029(4) Uiso calc R 1 . H
C71 .1484(4) .2423(4) .3029(3) .044(2) Uani d . 1 . C
H711 .1472(4) .1974(4) .2984(3) .029(4) Uiso calc R 1 . H
H712 .1725(4) .2602(4) .2691(3) .029(4) Uiso calc R 1 . H
H713 .1062(4) .2587(4) .3017(3) .029(4) Uiso calc R 1 . H
C72 .0432(4) .7598(4) .2176(4) .054(2) Uani d . 1 . C
H721 .0344(4) .8042(4) .2162(4) .029(4) Uiso calc R 1 . H
H722 .0685(4) .7506(4) .2540(4) .029(4) Uiso calc R 1 . H
H723 .0043(4) .7368(4) .2200(4) .029(4) Uiso calc R 1 . H
O91 .0215(2) .4785(2) .5215(2) .031(2) Uani d SD 1 . O
H91 .0417(12) .4583(12) .5417(12) .029(4) Uiso d SD 1 . H
O92 -.0200(2) .4800(2) .0200(2) .030(2) Uani d SD 1 . O
H92 .0002(12) .5002(12) -.0002(12) .029(4) Uiso d SD 1 . H
O93 .1549(4) .1549(4) .1549(4) .138(6) Uani d S 1 . O
O94 .1894(3) .4804(3) .3502(4) .088(2) Uani d . 1 . O
O95 .1059(3) .5160(3) .1788(3) .079(2) Uani d . 1 . O
O96 .0591(4) .5607(3) .3142(3) .090(2) Uani d . 1 . O
O97 -.0020(3) .4357(3) .2513(2) .0494(13) Uani d . 1 . O
O98 .2526(9) .2474(9) .7526(9) .251(13) Uiso d S 1 . O
O99 .3340(8) .1660(8) .8340(8) .215(11) Uiso d S 1 . O
O910 .5946(9) .2375(6) .2175(7) .062(6) Uiso d P .48(3) . O
O911 .6251(5) .2266(4) .2368(4) .036(3) Uiso d P .60(3) . O
O912 .3396(5) .1671(5) .0365(7) .074(5) Uiso d P .67(3) . O
O913 .3388(8) .1536(8) -.0055(12) .088(9) Uiso d P .45(3) . O
O914 .0074(4) .1122(4) .0777(4) .068(4) Uiso d P .68(2) . O
O915 -.0542(9) .1475(9) .0961(9) .085(9) Uiso d P .38(2) . O
O917 -.0774(10) .6032(13) .2690(8) .102(10) Uiso d P .50(4) . O
O918 -.0936(8) .5645(10) .2690(7) .076(8) Uiso d P .47(3) . O
O919 .761(3) .3694(15) .0978(16) .085(16) Uiso d P .25(4) . O
O920 .7261(14) .3717(8) .0843(9) .099(9) Uiso d P .51(4) . O
O921 .1630(12) .4250(13) .2401(9) .086(9) Uiso d P .40(3) . O
O922 .1374(5) .3988(5) .2289(4) .047(4) Uiso d P .62(3) . O
O923 .6455(16) .3286(8) .1620(8) .064(8) Uiso d P .44(5) . O
O924 .6176(15) .3376(8) .1677(8) .060(7) Uiso d P .44(5) . O
O925 -.1275(11) .6078(11) .2979(11) .027(9) Uiso d P .18(2) . O
O926 -.1580(13) .5593(14) .2924(13) .103(13) Uiso d P .31(2) . O

loop_
_atom_type_symbol
_atom_type_description
_atom_type_scat_dispersion_real
_atom_type_scat_dispersion_imag
_atom_type_scat_source
C C .0033 .0016 'International Tables Vol C Tables 4.2.6.8 and 6.1.1.4'
H H .0000 .0000 'International Tables Vol C Tables 4.2.6.8 and 6.1.1.4'
Bi Bi -4.1077 10.2566 'International Tables Vol C Tables 4.2.6.8 and 6.1.1.4'
Na Na .0362 .0249 'International Tables Vol C Tables 4.2.6.8 and 6.1.1.4'
O O .0106 .0060 'International Tables Vol C Tables 4.2.6.8 and 6.1.1.4'

loop_
_geom_angle_atom_site_label_1
_geom_angle_atom_site_label_2
_geom_angle_atom_site_label_3
_geom_angle_site_symmetry_1
_geom_angle_site_symmetry_3
_geom_angle
O32 Bi1 O31 12_565 . 84.05(13)
O32 Bi1 O21 12_565 . 78.30(13)
O31 Bi1 O21 . . 76.98(13)
O32 Bi1 O22 12_565 12_565 75.36(13)
O31 Bi1 O22 . 12_565 83.54(13)
O21 Bi1 O22 . 12_565 148.60(14)
O32 Bi1 O42 12_565 11_655 69.82(12)
O31 Bi1 O42 . 11_655 152.36(12)
O21 Bi1 O42 . 11_655 88.70(12)
O22 Bi1 O42 12_565 11_655 97.88(12)
O41 Bi2 O41 . 6_565 88.26(14)
O41 Bi2 O41 . 8_456 88.26(14)
O41 Bi2 O41 6_565 8_456 88.26(14)
O41 Bi2 O31 . 8_456 71.99(12)
O41 Bi2 O31 6_565 8_456 150.83(12)
O41 Bi2 O31 8_456 8_456 70.35(12)
O41 Bi2 O31 . . 70.35(12)
O41 Bi2 O31 6_565 . 71.99(12)
O41 Bi2 O31 8_456 . 150.83(12)
O31 Bi2 O31 8_456 . 118.40(3)
O41 Bi2 O31 . 6_565 150.83(12)
O41 Bi2 O31 6_565 6_565 70.35(12)
O41 Bi2 O31 8_456 6_565 71.98(12)
O31 Bi2 O31 8_456 6_565 118.39(3)
O31 Bi2 O31 . 6_565 118.40(3)
O42 Bi3 O42 5 . 85.58(14)
O42 Bi3 O42 5 7_455 85.58(14)
O42 Bi3 O42 . 7_455 85.58(14)
O42 Bi3 O32 5 7_455 71.63(12)
O42 Bi3 O32 . 7_455 147.64(12)
O42 Bi3 O32 7_455 7_455 70.39(12)
O42 Bi3 O32 5 . 147.64(12)
O42 Bi3 O32 . . 70.39(12)
O42 Bi3 O32 7_455 . 71.63(12)
O32 Bi3 O32 7_455 . 118.93(3)
O42 Bi3 O32 5 5 70.39(12)
O42 Bi3 O32 . 5 71.63(12)
O42 Bi3 O32 7_455 5 147.64(12)
O32 Bi3 O32 7_455 5 118.93(3)
O32 Bi3 O32 . 5 118.93(3)
O94 Na1 O61 . . 114.7(2)
O94 Na1 O96 . . 88.5(3)
O61 Na1 O96 . . 97.1(3)
O94 Na1 O97 . . 153.1(3)
O61 Na1 O97 . . 91.7(2)
O96 Na1 O97 . . 82.9(2)
O94 Na1 O51 . . 82.9(2)
O61 Na1 O51 . . 69.7(2)
O96 Na1 O51 . . 159.1(2)
O97 Na1 O51 . . 112.8(2)
O94 Na1 O921 . . 67.3(8)
O61 Na1 O921 . . 155.9(6)
O96 Na1 O921 . . 107.1(6)
O97 Na1 O921 . . 90.9(7)
O51 Na1 O921 . . 87.2(5)
O94 Na1 O922 . . 84.6(4)
O61 Na1 O922 . . 142.7(3)
O96 Na1 O922 . . 115.9(3)
O97 Na1 O922 . . 76.4(3)
O51 Na1 O922 . . 82.3(2)
O921 Na1 O922 . . 18.6(6)
O94 Na1 Na2 . . 115.6(2)
O61 Na1 Na2 . . 111.23(15)
O96 Na1 Na2 . . 42.9(2)
O97 Na1 Na2 . . 44.51(14)
O51 Na1 Na2 . . 156.42(14)
O921 Na1 Na2 . . 87.1(4)
O922 Na1 Na2 . . 85.0(2)
O95 Na2 O96 . . 85.3(3)
O95 Na2 O62 . . 99.7(2)
O96 Na2 O62 . . 171.2(2)
O95 Na2 O52 . . 80.9(2)
O96 Na2 O52 . . 104.5(2)
O62 Na2 O52 . . 69.5(2)
O95 Na2 O97 . . 85.6(2)
O96 Na2 O97 . . 83.3(2)
O62 Na2 O97 . . 104.1(2)
O52 Na2 O97 . . 163.7(2)
O95 Na2 O917 . . 162.0(7)
O96 Na2 O917 . . 81.4(5)
O62 Na2 O917 . . 92.1(5)
O52 Na2 O917 . . 90.8(6)
O97 Na2 O917 . . 104.6(7)
O95 Na2 O918 . . 169.5(4)
O96 Na2 O918 . . 87.5(4)
O62 Na2 O918 . . 88.4(4)
O52 Na2 O918 . . 108.4(5)
O97 Na2 O918 . . 85.9(5)
O917 Na2 O918 . . 20.7(5)
O95 Na2 Na1 . . 68.5(2)
O96 Na2 Na1 . . 43.7(2)
O62 Na2 Na1 . . 145.0(2)
O52 Na2 Na1 . . 135.50(15)
O97 Na2 Na1 . . 44.21(14)
O917 Na2 Na1 . . 108.6(5)
O918 Na2 Na1 . . 101.0(4)
C11 O11 C71 . . 112.8(5)
C12 O12 C72 . . 112.6(5)
C21 O21 Bi1 . . 111.3(3)
C22 O22 Bi1 . 12_564 110.9(3)
C31 O31 Bi1 . . 112.5(3)
C31 O31 Bi2 . . 106.1(3)
Bi1 O31 Bi2 . . 109.50(13)
C32 O32 Bi1 . 12_564 115.6(3)
C32 O32 Bi3 . . 108.7(3)
Bi1 O32 Bi3 12_564 . 105.33(14)
C41 O41 Bi2 . . 115.2(3)
C42 O42 Bi3 . . 114.4(3)
C42 O42 Bi1 . 9_564 125.6(3)
Bi3 O42 Bi1 . 9_564 99.89(12)
C11 O51 C51 . . 115.2(4)
C11 O51 Na1 . . 124.8(3)
C51 O51 Na1 . . 115.1(3)
C12 O52 C52 . . 114.6(4)
C12 O52 Na2 . . 125.2(3)
C52 O52 Na2 . . 116.4(3)
C61 O61 Na1 . . 109.6(4)
C61 O61 H861 . . 109.(6)
Na1 O61 H861 . . 127.(6)
C62 O62 Na2 . . 109.4(4)
C62 O62 H862 . . 103.(5)
Na2 O62 H862 . . 121.(5)
O11 C11 O51 . . 110.6(4)
O11 C11 C21 . . 107.6(4)
O51 C11 C21 . . 114.4(4)
O11 C11 H11 . . 108.0(3)
O51 C11 H11 . . 108.0(3)
C21 C11 H11 . . 108.0(3)
O12 C12 O52 . . 110.5(5)
O12 C12 C22 . . 108.1(5)
O52 C12 C22 . . 113.8(4)
O12 C12 H12 . . 108.1(3)
O52 C12 H12 . . 108.1(3)
C22 C12 H12 . . 108.1(3)
O21 C21 C11 . . 111.0(4)
O21 C21 C31 . . 108.4(4)
C11 C21 C31 . . 110.3(4)
O21 C21 H21 . . 109.0(3)
C11 C21 H21 . . 109.0(3)
C31 C21 H21 . . 109.0(3)
O22 C22 C32 . . 109.3(4)
O22 C22 C12 . . 111.5(4)
C32 C22 C12 . . 110.5(4)
O22 C22 H22 . . 108.5(3)
C32 C22 H22 . . 108.5(3)
C12 C22 H22 . . 108.5(3)
O31 C31 C21 . . 111.0(4)
O31 C31 C41 . . 109.2(4)
C21 C31 C41 . . 111.2(4)
O31 C31 H31 . . 108.5(3)
C21 C31 H31 . . 108.5(3)
C41 C31 H31 . . 108.5(3)
O32 C32 C42 . . 109.9(4)
O32 C32 C22 . . 110.3(4)
C42 C32 C22 . . 111.6(4)
O32 C32 H32 . . 108.3(3)
C42 C32 H32 . . 108.3(3)
C22 C32 H32 . . 108.3(3)
O41 C41 C51 . . 111.3(4)
O41 C41 C31 . . 110.2(4)
C51 C41 C31 . . 108.7(4)
O41 C41 H41 . . 108.9(3)
C51 C41 H41 . . 108.9(3)
C31 C41 H41 . . 108.9(3)
O42 C42 C52 . . 112.4(4)
O42 C42 C32 . . 109.0(4)
C52 C42 C32 . . 108.3(4)
O42 C42 H42 . . 109.0(3)
C52 C42 H42 . . 109.0(3)
C32 C42 H42 . . 109.0(3)
O51 C51 C41 . . 109.0(4)
O51 C51 C61 . . 107.0(4)
C41 C51 C61 . . 114.6(5)
O51 C51 H51 . . 108.7(3)
C41 C51 H51 . . 108.7(3)
C61 C51 H51 . . 108.7(3)
O52 C52 C62 . . 106.0(4)
O52 C52 C42 . . 107.4(4)
C62 C52 C42 . . 115.2(5)
O52 C52 H52 . . 109.4(3)
C62 C52 H52 . . 109.4(3)
C42 C52 H52 . . 109.4(3)
O61 C61 C51 . . 112.9(5)
O61 C61 H611 . . 109.0(3)
C51 C61 H611 . . 109.0(3)
O61 C61 H612 . . 109.0(3)
C51 C61 H612 . . 109.0(3)
H611 C61 H612 . . 107.8
O62 C62 C52 . . 114.1(5)
O62 C62 H621 . . 108.7(3)
C52 C62 H621 . . 108.7(3)
O62 C62 H622 . . 108.7(3)
C52 C62 H622 . . 108.7(3)
H621 C62 H622 . . 107.6
O11 C71 H711 . . 109.5(4)
O11 C71 H712 . . 109.5(4)
H711 C71 H712 . . 109.5
O11 C71 H713 . . 109.5(4)
H711 C71 H713 . . 109.5
H712 C71 H713 . . 109.5
O12 C72 H721 . . 109.5(4)
O12 C72 H722 . . 109.5(4)
H721 C72 H722 . . 109.5
O12 C72 H723 . . 109.5(4)
H721 C72 H723 . . 109.5
H722 C72 H723 . . 109.5
O925 O93 O925 7_455 9_554 115.3(7)
O925 O93 O925 7_455 10_545 115.3(7)
O925 O93 O925 9_554 10_545 115.3(7)
Na2 O96 Na1 . . 93.4(2)
Na1 O97 Na2 . . 91.3(2)
O918 O917 O925 . . 75.(2)
O918 O917 Na2 . . 80.1(18)
O925 O917 Na2 . . 155.(2)
O917 O918 O925 . . 64.(2)
O917 O918 O926 . . 116.(3)
O925 O918 O926 . . 52.0(15)
O917 O918 Na2 . . 79.2(18)
O925 O918 Na2 . . 143.5(18)
O926 O918 Na2 . . 164.0(18)
O922 O921 Na1 . . 85.2(17)
O921 O922 Na1 . . 76.2(15)
O926 O925 O917 . . 110.(3)
O926 O925 O918 . . 70.(2)
O917 O925 O918 . . 40.7(12)
O926 O925 O93 . 5 114.(2)
O917 O925 O93 . 5 135.(2)
O918 O925 O93 . 5 166.(2)
O925 O926 O918 . . 58.1(19)

loop_
_geom_bond_atom_site_label_1
_geom_bond_atom_site_label_2
_geom_bond_site_symmetry_2
_geom_bond_distance
_geom_bond_publ_flag
Bi1 O32 12_565 2.154(3) y
Bi1 O31 . 2.191(4) y
Bi1 O21 . 2.213(4) y
Bi1 O22 12_565 2.286(4) y
Bi1 O42 11_655 2.701(3) y
Bi2 O41 . 2.165(3) y
Bi2 O41 6_565 2.165(3) y
Bi2 O41 8_456 2.165(3) y
Bi2 O31 8_456 2.665(3) y
Bi2 O31 . 2.665(3) y
Bi2 O31 6_565 2.665(3) y
Bi3 O42 5 2.206(3) y
Bi3 O42 . 2.206(3) y
Bi3 O42 7_455 2.206(3) y
Bi3 O32 7_455 2.577(4) y
Bi3 O32 . 2.577(4) y
Bi3 O32 5 2.577(4) y
Na1 O94 . 2.343(7) ?
Na1 O61 . 2.397(6) ?
Na1 O96 . 2.439(7) ?
Na1 O97 . 2.458(6) ?
Na1 O51 . 2.465(5) ?
Na1 O921 . 2.48(2) ?
Na1 O922 . 2.544(9) ?
Na1 Na2 . 3.524(4) ?
Na2 O95 . 2.294(7) ?
Na2 O96 . 2.404(7) ?
Na2 O62 . 2.406(5) ?
Na2 O52 . 2.460(5) ?
Na2 O97 . 2.471(6) ?
Na2 O917 . 2.48(2) ?
Na2 O918 . 2.49(2) ?
O11 C11 . 1.409(7) y
O11 C71 . 1.423(7) y
O12 C12 . 1.413(7) y
O12 C72 . 1.421(8) y
O21 C21 . 1.424(6) y
O22 C22 . 1.412(7) y
O22 Bi1 12_564 2.286(4) ?
O31 C31 . 1.438(6) y
O32 C32 . 1.424(6) y
O32 Bi1 12_564 2.154(3) ?
O41 C41 . 1.421(6) y
O42 C42 . 1.431(6) y
O42 Bi1 9_564 2.701(3) ?
O51 C11 . 1.419(7) y
O51 C51 . 1.448(7) y
O52 C12 . 1.428(7) y
O52 C52 . 1.457(6) y
O61 C61 . 1.400(8) y
O61 H861 . .74(4) ?
O62 C62 . 1.412(8) y
O62 H862 . .74(4) ?
C11 C21 . 1.533(7) y
C11 H11 . .96 ?
C12 C22 . 1.544(7) y
C12 H12 . .96 ?
C21 C31 . 1.535(7) y
C21 H21 . .96 ?
C22 C32 . 1.526(7) y
C22 H22 . .96 ?
C31 C41 . 1.536(7) y
C31 H31 . .96 ?
C32 C42 . 1.524(7) y
C32 H32 . .96 ?
C41 C51 . 1.519(7) y
C41 H41 . .96 ?
C42 C52 . 1.524(7) y
C42 H42 . .96 ?
C51 C61 . 1.521(8) y
C51 H51 . .96 ?
C52 C62 . 1.515(8) y
C52 H52 . .96 ?
C61 H611 . .96 ?
C61 H612 . .96 ?
C62 H621 . .96 ?
C62 H622 . .96 ?
C71 H711 . .96 ?
C71 H712 . .96 ?
C71 H713 . .96 ?
C72 H721 . .96 ?
C72 H722 . .96 ?
C72 H723 . .96 ?
O91 H91 . .74(4) ?
O92 H92 . .74(4) ?
O93 O925 7_455 1.53(2) ?
O93 O925 9_554 1.53(2) ?
O93 O925 10_545 1.53(2) ?
O910 O911 . .800(15) ?
O912 O913 . .94(2) ?
O914 O915 . 1.56(2) ?
O917 O918 . .89(2) ?
O917 O925 . 1.23(3) ?
O918 O925 . 1.32(3) ?
O918 O926 . 1.46(3) ?
O919 O920 . .80(4) ?
O921 O922 . .81(3) ?
O923 O924 . .63(2) ?
O925 O926 . 1.22(3) ?
O925 O93 5 1.53(2) ?

loop_
_geom_hbond_atom_site_label_D
_geom_hbond_atom_site_label_H
_geom_hbond_atom_site_label_A
_geom_hbond_distance_DH
_geom_hbond_distance_HA
_geom_hbond_distance_DA
_geom_hbond_angle_DHA
_geom_hbond_publ_flag
O61 H861 O91 .75(5) 1.76(5) 2.530(6) 178(5) y
O62 H862 O92 .74(4) 1.83(5) 2.550(6) 166(7) y

loop_
_geom_torsion_atom_site_label_1
_geom_torsion_atom_site_label_2
_geom_torsion_atom_site_label_3
_geom_torsion_atom_site_label_4
_geom_torsion
_geom_torsion_publ_flag
O21 C21 C31 O31 -49.4(6) y
O22 C22 C32 O32 -48.3(6) y
O31 C31 C41 O41 -57.4(5) y
O32 C32 C42 O42 -55.4(5) y
